data_1556823
loop_
_publ_author_name
'Sanjuan-Szklarz, W Fabiola'
'Hoser, Anna A.'
'Gutmann, Matthias'
'Madsen, Anders \/Ostergaard'
'Wo\'zniak, Krzysztof'

_publ_section_title
;
 Yes, one can obtain better quality structures from routine X-ray data
 collection.
;
_journal_issue 'Pt 1'
_journal_name_full IUCrJ
_journal_page_first 61
_journal_page_last 70
_journal_paper_doi 10.1107/S2052252515020941
_journal_volume 3
_journal_year 2016
_chemical_formula_sum 'C20 H30 Fe'
_chemical_formula_weight 326.31
_space_group_IT_number 64
_space_group_name_Hall '-C 2ac 2'
_space_group_name_H-M_alt 'C m c e'
_atom_sites_solution_hydrogens geom
_atom_sites_solution_primary direct
_atom_sites_solution_secondary difmap
_audit_creation_date 2008-07-30T15:42
_audit_creation_method SHELXL-97
_audit_update_record ' 2008-07-30T15:42  Initial CIF as created by GSAS2CIF'
_cell_angle_alpha 90.00
_cell_angle_beta 90.00
_cell_angle_gamma 90.00
_cell_formula_units_Z 4
_cell_length_a 15.119(4)
_cell_length_b 11.492(3)
_cell_length_c 9.967(3)
_cell_measurement_temperature 293(2)
_cell_volume 1731.7(8)
_computing_structure_refinement 'SHELXL-97 (Sheldrick, 1997)'
_computing_structure_solution 'SHELXS-97 (Sheldrick, 1990)'
_diffrn_ambient_temperature 293(2)
_diffrn_measured_fraction_theta_full 0.082
_diffrn_measured_fraction_theta_max 0.082
_diffrn_radiation_monochromator graphite
_diffrn_radiation_source 'fine-focus sealed tube'
_diffrn_radiation_type MoK\a
_diffrn_radiation_wavelength 0.71073
_diffrn_reflns_av_R_equivalents 0.0000
_diffrn_reflns_av_sigmaI/netI 0.0732
_diffrn_reflns_limit_h_max 49
_diffrn_reflns_limit_h_min -33
_diffrn_reflns_limit_k_max 17
_diffrn_reflns_limit_k_min -26
_diffrn_reflns_limit_l_max 20
_diffrn_reflns_limit_l_min -22
_diffrn_reflns_number 3378
_diffrn_reflns_theta_full 82.92
_diffrn_reflns_theta_max 82.92
_diffrn_reflns_theta_min 8.72
_exptl_absorpt_coefficient_mu 0.238
_exptl_absorpt_correction_T_max 0.7971
_exptl_absorpt_correction_T_min 0.7971
_exptl_crystal_density_diffrn 1.252
_exptl_crystal_density_method 'not measured'
_exptl_crystal_F_000 121
_exptl_crystal_size_max 1.00
_exptl_crystal_size_mid 1.00
_exptl_crystal_size_min 1.00
_refine_diff_density_max 3.157
_refine_diff_density_min -1.500
_refine_diff_density_rms 0.359
_refine_ls_extinction_coef 0.000097(18)
_refine_ls_extinction_expression Fc^*^=kFc[1+0.001xFc^2^\l^3^/sin(2\q)]^-1/4^
_refine_ls_extinction_method SHELXL
_refine_ls_goodness_of_fit_all 2.62
_refine_ls_goodness_of_fit_ref 1.880
_refine_ls_hydrogen_treatment mixed
_refine_ls_matrix_type full
_refine_ls_number_parameters 125
_refine_ls_number_reflns 3378
_refine_ls_number_restraints 0
_refine_ls_restrained_S_all 1.880
_refine_ls_R_factor_all 0.0886
_refine_ls_R_factor_gt 0.0886
_refine_ls_shift/su_max 0.000
_refine_ls_shift/su_mean 0.000
_refine_ls_structure_factor_coef Fsqd
_refine_ls_weighting_details 'calc w=1/[\s^2^(Fo^2^)+(0.1000P)^2^+0.0000P] where P=(Fo^2^+2Fc^2^)/3'
_refine_ls_weighting_scheme calc
_refine_ls_wR_factor_gt 0.2442
_refine_ls_wR_factor_ref 0.2442
_reflns_number_gt 3378
_reflns_number_total 3378
_reflns_threshold_expression >2sigma(I)
_cod_data_source_file fc5011.cif
_cod_data_source_block FC_N_100
_cod_database_code 1556823

loop_
_symmetry_equiv_pos_as_xyz
'x, y, z'
'-x+1/2, -y, z+1/2'
'x, -y, -z'
'-x+1/2, y, -z+1/2'
'x+1/2, y+1/2, z'
'-x+1, -y+1/2, z+1/2'
'x+1/2, -y+1/2, -z'
'-x+1, y+1/2, -z+1/2'
'-x, -y, -z'
'x-1/2, y, -z-1/2'
'-x, y, z'
'x-1/2, -y, z-1/2'
'-x+1/2, -y+1/2, -z'
'x, y+1/2, -z-1/2'
'-x+1/2, y+1/2, z'
'x, -y+1/2, z-1/2'

loop_
_atom_site_label
_atom_site_type_symbol
_atom_site_fract_x
_atom_site_fract_y
_atom_site_fract_z
_atom_site_U_iso_or_equiv
_atom_site_adp_type
_atom_site_occupancy
_atom_site_symmetry_multiplicity
_atom_site_calc_flag
_atom_site_refinement_flags
Fe1 Fe 0.0000 0.0000 0.0000 0.0079(6) Uani 1 4 d S
C1 C 0.0000 -0.1752(3) 0.0418(3) 0.0131(7) Uani 1 2 d S
C2 C 0.07671(13) -0.1202(2) 0.0984(2) 0.0120(5) Uani 1 1 d .
C3 C 0.04739(13) -0.0314(2) 0.1897(2) 0.0101(5) Uani 1 1 d .
C4 C 0.0000 -0.2735(4) -0.0576(4) 0.0260(10) Uani 1 2 d S
H1 H 0.0000 -0.3592(9) -0.0092(10) 0.052(3) Uani 1 2 d S
H2 H 0.0590(6) -0.2710(8) -0.1206(7) 0.071(3) Uani 1 1 d .
C5 C 0.17123(16) -0.1533(3) 0.0730(3) 0.0258(7) Uani 1 1 d .
H3 H 0.1944(4) -0.2172(7) 0.1431(7) 0.053(2) Uani 1 1 d .
H4 H 0.1797(5) -0.1880(9) -0.0267(7) 0.066(3) Uani 1 1 d .
H5 H 0.2152(4) -0.0804(8) 0.0777(9) 0.063(2) Uani 1 1 d .
C6 C 0.10574(16) 0.0432(3) 0.2751(2) 0.0181(6) Uani 1 1 d .
H6 H 0.1192(4) 0.0023(7) 0.3715(6) 0.0455(17) Uani 1 1 d .
H7 H 0.1693(4) 0.0601(7) 0.2285(7) 0.0494(19) Uani 1 1 d .
H8 H 0.0755(4) 0.1276(6) 0.2946(7) 0.0420(15) Uani 1 1 d .

loop_
_atom_site_aniso_label
_atom_site_aniso_U_11
_atom_site_aniso_U_22
_atom_site_aniso_U_33
_atom_site_aniso_U_23
_atom_site_aniso_U_13
_atom_site_aniso_U_12
Fe1 0.0075(10) 0.009(2) 0.0075(14) 0.0013(12) 0.000 0.000
C1 0.0245(14) 0.002(2) 0.0131(15) -0.0012(12) 0.000 0.000
C2 0.0145(8) 0.0099(14) 0.0117(11) 0.0024(9) 0.0016(8) 0.0059(9)
C3 0.0086(7) 0.0112(14) 0.0106(10) 0.0008(8) -0.0020(8) -0.0002(8)
C4 0.058(2) 0.007(3) 0.0131(18) -0.0034(17) 0.000 0.000
H1 0.110(8) 0.010(6) 0.037(5) -0.001(4) 0.000 0.000
H2 0.120(7) 0.042(6) 0.052(4) -0.023(4) 0.047(5) -0.006(4)
C5 0.0187(10) 0.032(2) 0.0267(15) 0.0093(14) 0.0085(10) 0.0138(12)
H3 0.034(3) 0.062(6) 0.063(4) 0.027(4) 0.008(3) 0.023(3)
H4 0.061(4) 0.097(8) 0.040(4) -0.009(4) 0.019(3) 0.047(4)
H5 0.025(3) 0.052(6) 0.111(7) 0.018(5) 0.019(3) 0.000(3)
C6 0.0179(9) 0.0228(19) 0.0136(12) 0.0016(11) -0.0079(9) -0.0064(12)
H6 0.060(4) 0.047(5) 0.030(3) 0.007(3) -0.026(3) -0.013(3)
H7 0.029(2) 0.074(6) 0.045(4) -0.002(3) 0.001(3) -0.022(3)
H8 0.046(3) 0.029(4) 0.051(4) -0.012(3) -0.011(3) 0.002(3)

loop_
_atom_type_symbol
_atom_type_description
_atom_type_scat_dispersion_real
_atom_type_scat_dispersion_imag
_atom_type_scat_source
C C 0.0000 0.0000 'International Tables Vol C Tables 4.2.6.8 and 6.1.1.4'
H H 0.0000 0.0000 'International Tables Vol C Tables 4.2.6.8 and 6.1.1.4'
Fe Fe 0.0000 0.0000 'International Tables Vol C Tables 4.2.6.8 and 6.1.1.4'

loop_
_geom_angle_atom_site_label_1
_geom_angle_atom_site_label_2
_geom_angle_atom_site_label_3
_geom_angle
_geom_angle_site_symmetry_1
_geom_angle_site_symmetry_3
C2 Fe1 C2 68.77(13) 11 .
C2 Fe1 C2 180.00(11) 11 3
C2 Fe1 C2 111.23(13) . 3
C2 Fe1 C2 111.23(13) 11 9
C2 Fe1 C2 180.00(17) . 9
C2 Fe1 C2 68.77(13) 3 9
C2 Fe1 C3 40.97(10) 11 11
C2 Fe1 C3 68.84(9) . 11
C2 Fe1 C3 139.03(10) 3 11
C2 Fe1 C3 111.16(9) 9 11
C2 Fe1 C3 68.84(9) 11 .
C2 Fe1 C3 40.97(10) . .
C2 Fe1 C3 111.16(9) 3 .
C2 Fe1 C3 139.03(10) 9 .
C3 Fe1 C3 40.84(11) 11 .
C2 Fe1 C3 111.16(9) 11 9
C2 Fe1 C3 139.03(10) . 9
C2 Fe1 C3 68.84(9) 3 9
C2 Fe1 C3 40.97(10) 9 9
C3 Fe1 C3 139.16(11) 11 9
C3 Fe1 C3 180.0 . 9
C2 Fe1 C3 139.03(10) 11 3
C2 Fe1 C3 111.16(9) . 3
C2 Fe1 C3 40.97(10) 3 3
C2 Fe1 C3 68.84(9) 9 3
C3 Fe1 C3 180.00(10) 11 3
C3 Fe1 C3 139.16(11) . 3
C3 Fe1 C3 40.84(11) 9 3
C2 Fe1 C1 40.91(8) 11 .
C2 Fe1 C1 40.91(8) . .
C2 Fe1 C1 139.09(8) 3 .
C2 Fe1 C1 139.09(8) 9 .
C3 Fe1 C1 68.98(11) 11 .
C3 Fe1 C1 68.98(11) . .
C3 Fe1 C1 111.02(11) 9 .
C3 Fe1 C1 111.02(11) 3 .
C2 Fe1 C1 139.09(8) 11 9
C2 Fe1 C1 139.09(8) . 9
C2 Fe1 C1 40.91(8) 3 9
C2 Fe1 C1 40.91(8) 9 9
C3 Fe1 C1 111.02(11) 11 9
C3 Fe1 C1 111.02(11) . 9
C3 Fe1 C1 68.98(11) 9 9
C3 Fe1 C1 68.98(11) 3 9
C1 Fe1 C1 180.0 . 9
C2 C1 C2 107.7(3) . 11
C2 C1 C4 126.14(15) . .
C2 C1 C4 126.14(15) 11 .
C2 C1 Fe1 69.44(18) . .
C2 C1 Fe1 69.44(18) 11 .
C4 C1 Fe1 127.0(3) . .
C1 C2 C3 108.18(19) . .
C1 C2 C5 126.3(2) . .
C3 C2 C5 125.5(2) . .
C1 C2 Fe1 69.65(16) . .
C3 C2 Fe1 69.52(13) . .
C5 C2 Fe1 128.85(17) . .
C3 C3 C2 107.96(12) 11 .
C3 C3 C6 126.13(13) 11 .
C2 C3 C6 125.83(19) . .
C3 C3 Fe1 69.58(6) 11 .
C2 C3 Fe1 69.51(12) . .
C6 C3 Fe1 128.99(19) . .
C1 C4 H1 112.6(6) . .
C1 C4 H2 111.1(5) . .
H1 C4 H2 106.1(6) . .
C2 C5 H4 111.9(4) . .
C2 C5 H3 111.2(4) . .
H3 C5 H3 108.0(7) . .
C2 C5 H5 112.7(5) . .
H3 C5 H5 107.7(6) . .
H4 C5 H5 104.9(7) . .
C3 C6 H7 111.4(5) . .
C3 C6 H6 112.4(4) . .
H6 C6 H6 106.9(6) . .
C3 C6 H8 111.3(4) . .
H6 C6 H8 107.8(6) . .
H7 C6 H8 106.7(6) . .

loop_
_geom_bond_atom_site_label_1
_geom_bond_atom_site_label_2
_geom_bond_distance
_geom_bond_site_symmetry_2
Fe1 C2 2.053(2) 11
Fe1 C2 2.053(2) .
Fe1 C2 2.053(2) 3
Fe1 C2 2.053(2) 9
Fe1 C3 2.054(2) 11
Fe1 C3 2.054(2) .
Fe1 C3 2.054(2) 9
Fe1 C3 2.054(2) 3
Fe1 C1 2.056(4) .
Fe1 C1 2.056(4) 9
C1 C2 1.436(3) .
C1 C2 1.436(3) 11
C1 C4 1.502(5) .
C2 C3 1.437(3) .
C2 C5 1.500(3) .
C3 C3 1.433(4) 11
C3 C6 1.496(3) .
C4 H4A 1.096(12) .
C4 H4B 1.092(8) .
C5 H5B 1.073(8) .
C5 H5A 1.078(8) .
C5 H5C 1.070(9) .
C6 H6B 1.089(7) .
C6 H6A 1.085(6) .
C6 H6C 1.089(8) .
